data_4066702
loop_
_publ_author_name
'Koren-Selfridge, Liza'
'Query, Ian P.'
'Hanson, Joel A.'
'Isley, Nicholas A.'
'Guzei, Ilia A.'
'Clark, Timothy B.'

_publ_section_title
;
 Synthesis of Ruthenium Boryl Analogues of the Shvo Metal-Ligand
 Bifunctional Catalyst.
;
_journal_issue 17
_journal_name_full Organometallics
_journal_page_first 3896
_journal_page_last 3900
_journal_paper_doi 10.1021/om1005808
_journal_volume 29
_journal_year 2010
_chemical_formula_moiety 'C39 H29 B O5 Ru'
_chemical_formula_sum 'C39 H29 B O5 Ru'
_chemical_formula_weight 689.50
_chemical_name_systematic
; 
 ? 
;
_space_group_IT_number 15
_symmetry_cell_setting monoclinic
_symmetry_Int_Tables_number 15
_symmetry_space_group_name_Hall '-C 2yc'
_symmetry_space_group_name_H-M 'C 1 2/c 1'
_atom_sites_solution_hydrogens geom
_atom_sites_solution_primary direct
_atom_sites_solution_secondary difmap
_audit_creation_method SHELXL-97
_cell_angle_alpha 90.00
_cell_angle_beta 98.069(2)
_cell_angle_gamma 90.00
_cell_formula_units_Z 8
_cell_length_a 10.2918(11)
_cell_length_b 17.2418(19)
_cell_length_c 35.581(4)
_cell_measurement_reflns_used 9582
_cell_measurement_temperature 100(2)
_cell_measurement_theta_max 28.1415
_cell_measurement_theta_min 2.3217
_cell_volume 6251.3(12)
_computing_cell_refinement 'SAINT Ver. 6.22  (Bruker-AXS, 2003)'
_computing_data_collection 'SMART Ver. 5.622 (Bruker-AXS, 2003)'
_computing_data_reduction 'SAINT Ver. 6.22'
_computing_molecular_graphics 'SHELXTL Ver. 6.10'
_computing_publication_material 'SHELXTL Ver. 6.10'
_computing_structure_refinement 'SHELXTL Ver. 6.10'
_computing_structure_solution 'SHELXTL Ver. 6.10 (Bruker-AXS, 2003)'
_diffrn_ambient_temperature 100(2)
_diffrn_measured_fraction_theta_full 0.993
_diffrn_measured_fraction_theta_max 0.993
_diffrn_measurement_device_type 'Bruker CCD-1000 area detector'
_diffrn_measurement_method '0.30\% \w scans'
_diffrn_radiation_monochromator graphite
_diffrn_radiation_source 'fine-focus sealed tube'
_diffrn_radiation_type Mo-K\a
_diffrn_radiation_wavelength 0.71073
_diffrn_reflns_av_R_equivalents 0.0719
_diffrn_reflns_av_sigmaI/netI 0.0566
_diffrn_reflns_limit_h_max 13
_diffrn_reflns_limit_h_min -13
_diffrn_reflns_limit_k_max 22
_diffrn_reflns_limit_k_min -22
_diffrn_reflns_limit_l_max 47
_diffrn_reflns_limit_l_min -47
_diffrn_reflns_number 41042
_diffrn_reflns_theta_full 28.32
_diffrn_reflns_theta_max 28.32
_diffrn_reflns_theta_min 1.16
_diffrn_standards_number 0
_exptl_absorpt_coefficient_mu 0.547
_exptl_absorpt_correction_T_max 0.8984
_exptl_absorpt_correction_T_min 0.8316
_exptl_absorpt_correction_type multi-scan
_exptl_absorpt_process_details
;
SADABS  (Bruker-AXS, 2003)
;
_exptl_crystal_colour colorless
_exptl_crystal_density_diffrn 1.465
_exptl_crystal_density_method 'not measured'
_exptl_crystal_description block
_exptl_crystal_F_000 2816
_exptl_crystal_size_max 0.35
_exptl_crystal_size_mid 0.20
_exptl_crystal_size_min 0.20
_refine_diff_density_max 0.951
_refine_diff_density_min -1.102
_refine_diff_density_rms 0.117
_refine_ls_extinction_method none
_refine_ls_goodness_of_fit_ref 1.030
_refine_ls_hydrogen_treatment constr
_refine_ls_matrix_type full
_refine_ls_number_parameters 418
_refine_ls_number_reflns 7745
_refine_ls_number_restraints 0
_refine_ls_restrained_S_all 1.030
_refine_ls_R_factor_all 0.0657
_refine_ls_R_factor_gt 0.0476
_refine_ls_shift/su_max 0.001
_refine_ls_shift/su_mean 0.000
_refine_ls_structure_factor_coef Fsqd
_refine_ls_weighting_details 'calc w=1/[\s^2^(Fo^2^)+(0.0527P)^2^+21.2437P] where P=(Fo^2^+2Fc^2^)/3'
_refine_ls_weighting_scheme calc
_refine_ls_wR_factor_gt 0.1061
_refine_ls_wR_factor_ref 0.1167
_reflns_number_gt 6163
_reflns_number_total 7745
_reflns_threshold_expression I>2\s(I)
_cod_data_source_file om1005808_si_001.cif
_cod_data_source_block casey64
_cod_depositor_comments
;
The following automatic conversions were performed:

'_symmetry_cell_setting' value 'Monoclinic' changed to 'monoclinic'
according to /home/saulius/struct/CIF-dictionaries/cif_core.dic
dictionary named 'cif_core.dic' version 2.4.1 from 2010-06-29.

Automatic conversion script
Id: cif_fix_values 1715 2011-07-08 13:25:40Z adriana 
;
_cod_original_sg_symbol_Hall '-C 2yc      '
_cod_original_sg_symbol_H-M 'C 1 2/c 1   '
_cod_database_code 4066702

loop_
_symmetry_equiv_pos_as_xyz
'x, y, z'
'-x, y, -z+1/2'
'x+1/2, y+1/2, z'
'-x+1/2, y+1/2, -z+1/2'
'-x, -y, -z'
'x, -y, z-1/2'
'-x+1/2, -y+1/2, -z'
'x+1/2, -y+1/2, z-1/2'

loop_
_atom_site_label
_atom_site_type_symbol
_atom_site_fract_x
_atom_site_fract_y
_atom_site_fract_z
_atom_site_U_iso_or_equiv
_atom_site_adp_type
_atom_site_occupancy
_atom_site_symmetry_multiplicity
_atom_site_calc_flag
_atom_site_refinement_flags
Ru1 Ru 0.36219(2) 0.052046(14) 0.117399(6) 0.01303(8) Uani 1 1 d .
O1 O 0.4195(2) 0.10380(13) 0.20775(6) 0.0176(5) Uani 1 1 d .
H1 H 0.4227 0.0556 0.2110 0.026 Uiso 1 1 calc R
O2 O 0.3517(2) -0.04327(13) 0.19033(6) 0.0195(5) Uani 1 1 d .
O3 O 0.1993(2) -0.08837(13) 0.14237(6) 0.0195(5) Uani 1 1 d .
O4 O 0.0892(2) 0.03831(15) 0.07440(8) 0.0328(6) Uani 1 1 d .
O5 O 0.4577(3) -0.07987(16) 0.07272(7) 0.0338(6) Uani 1 1 d .
B1 B 0.2996(3) -0.0340(2) 0.15149(9) 0.0153(7) Uani 1 1 d .
C1 C 0.4354(3) 0.12046(18) 0.17127(8) 0.0155(6) Uani 1 1 d .
C2 C 0.3449(3) 0.16646(18) 0.14673(8) 0.0145(6) Uani 1 1 d .
C3 C 0.4053(3) 0.18212(17) 0.11284(8) 0.0136(6) Uani 1 1 d .
C4 C 0.5270(3) 0.14151(18) 0.11640(8) 0.0141(6) Uani 1 1 d .
C5 C 0.5457(3) 0.10082(18) 0.15254(8) 0.0144(6) Uani 1 1 d .
C6 C 0.2217(3) 0.19931(19) 0.15709(8) 0.0162(6) Uani 1 1 d .
C7 C 0.1334(3) 0.1525(2) 0.17337(10) 0.0233(7) Uani 1 1 d .
H7 H 0.1515 0.0988 0.1773 0.028 Uiso 1 1 calc R
C8 C 0.0202(4) 0.1838(2) 0.18370(10) 0.0293(8) Uani 1 1 d .
H8 H -0.0392 0.1518 0.1948 0.035 Uiso 1 1 calc R
C9 C -0.0067(4) 0.2615(2) 0.17793(11) 0.0316(9) Uani 1 1 d .
H9 H -0.0849 0.2827 0.1850 0.038 Uiso 1 1 calc R
C10 C 0.0773(4) 0.3080(2) 0.16228(10) 0.0285(8) Uani 1 1 d .
H10 H 0.0572 0.3614 0.1584 0.034 Uiso 1 1 calc R
C11 C 0.1934(3) 0.2780(2) 0.15183(9) 0.0224(7) Uani 1 1 d .
H11 H 0.2526 0.3110 0.1412 0.027 Uiso 1 1 calc R
C12 C 0.3601(3) 0.24161(18) 0.08398(8) 0.0159(6) Uani 1 1 d .
C13 C 0.2362(3) 0.24158(19) 0.06267(9) 0.0210(7) Uani 1 1 d .
H13 H 0.1794 0.1986 0.0643 0.025 Uiso 1 1 calc R
C14 C 0.1941(3) 0.3031(2) 0.03914(10) 0.0253(7) Uani 1 1 d .
H14 H 0.1095 0.3014 0.0245 0.030 Uiso 1 1 calc R
C15 C 0.2737(3) 0.3676(2) 0.03653(9) 0.0221(7) Uani 1 1 d .
C16 C 0.3985(3) 0.3675(2) 0.05740(9) 0.0207(7) Uani 1 1 d .
H16 H 0.4551 0.4105 0.0558 0.025 Uiso 1 1 calc R
C17 C 0.4416(3) 0.3052(2) 0.08059(9) 0.0207(7) Uani 1 1 d .
H17 H 0.5277 0.3059 0.0943 0.025 Uiso 1 1 calc R
C18 C 0.2298(4) 0.4350(2) 0.01128(11) 0.0318(9) Uani 1 1 d .
H18A H 0.2245 0.4192 -0.0153 0.048 Uiso 1 1 calc R
H18B H 0.2928 0.4776 0.0164 0.048 Uiso 1 1 calc R
H18C H 0.1432 0.4524 0.0163 0.048 Uiso 1 1 calc R
C19 C 0.6219(3) 0.14681(18) 0.08889(8) 0.0156(6) Uani 1 1 d .
C20 C 0.5844(3) 0.1290(2) 0.05061(9) 0.0201(7) Uani 1 1 d .
H20 H 0.4974 0.1120 0.0421 0.024 Uiso 1 1 calc R
C21 C 0.6734(3) 0.1361(2) 0.02490(9) 0.0214(7) Uani 1 1 d .
H21 H 0.6461 0.1245 -0.0011 0.026 Uiso 1 1 calc R
C22 C 0.8015(3) 0.1600(2) 0.03648(9) 0.0214(7) Uani 1 1 d .
C23 C 0.8371(3) 0.1794(2) 0.07433(9) 0.0251(7) Uani 1 1 d .
H23 H 0.9237 0.1972 0.0827 0.030 Uiso 1 1 calc R
C24 C 0.7485(3) 0.1732(2) 0.10028(9) 0.0209(7) Uani 1 1 d .
H24 H 0.7750 0.1872 0.1260 0.025 Uiso 1 1 calc R
C25 C 0.8975(4) 0.1629(2) 0.00826(10) 0.0298(8) Uani 1 1 d .
H25A H 0.9514 0.2098 0.0126 0.045 Uiso 1 1 calc R
H25B H 0.8494 0.1638 -0.0175 0.045 Uiso 1 1 calc R
H25C H 0.9541 0.1170 0.0114 0.045 Uiso 1 1 calc R
C26 C 0.6642(3) 0.05736(18) 0.16919(8) 0.0150(6) Uani 1 1 d .
C27 C 0.7325(3) 0.00908(19) 0.14694(9) 0.0199(7) Uani 1 1 d .
H27 H 0.6998 0.0021 0.1208 0.024 Uiso 1 1 calc R
C28 C 0.8468(3) -0.0286(2) 0.16239(10) 0.0232(7) Uani 1 1 d .
H28 H 0.8933 -0.0599 0.1468 0.028 Uiso 1 1 calc R
C29 C 0.8930(3) -0.0203(2) 0.20078(10) 0.0229(7) Uani 1 1 d .
H29 H 0.9695 -0.0474 0.2117 0.028 Uiso 1 1 calc R
C30 C 0.8269(3) 0.0278(2) 0.22335(9) 0.0212(7) Uani 1 1 d .
H30 H 0.8594 0.0342 0.2495 0.025 Uiso 1 1 calc R
C31 C 0.7140(3) 0.06640(19) 0.20760(9) 0.0182(6) Uani 1 1 d .
H31 H 0.6700 0.0994 0.2231 0.022 Uiso 1 1 calc R
C32 C 0.2798(3) -0.10254(18) 0.20455(9) 0.0185(6) Uani 1 1 d .
C33 C 0.2957(4) -0.1335(2) 0.24014(9) 0.0239(7) Uani 1 1 d .
H33 H 0.3593 -0.1143 0.2599 0.029 Uiso 1 1 calc R
C34 C 0.2125(4) -0.1952(2) 0.24581(9) 0.0262(8) Uani 1 1 d .
H34 H 0.2193 -0.2190 0.2701 0.031 Uiso 1 1 calc R
C35 C 0.1195(4) -0.22245(19) 0.21641(10) 0.0250(7) Uani 1 1 d .
H35 H 0.0641 -0.2643 0.2212 0.030 Uiso 1 1 calc R
C36 C 0.1062(3) -0.1906(2) 0.18103(9) 0.0224(7) Uani 1 1 d .
H36 H 0.0427 -0.2094 0.1611 0.027 Uiso 1 1 calc R
C37 C 0.1889(3) -0.12992(18) 0.17535(8) 0.0175(6) Uani 1 1 d .
C38 C 0.1926(3) 0.04299(19) 0.09014(9) 0.0209(7) Uani 1 1 d .
C39 C 0.4212(3) -0.0307(2) 0.08950(9) 0.0210(7) Uani 1 1 d .

loop_
_atom_site_aniso_label
_atom_site_aniso_U_11
_atom_site_aniso_U_22
_atom_site_aniso_U_33
_atom_site_aniso_U_23
_atom_site_aniso_U_13
_atom_site_aniso_U_12
Ru1 0.01237(12) 0.01493(13) 0.01153(11) 0.00082(9) 0.00075(8) -0.00187(10)
O1 0.0206(11) 0.0204(12) 0.0118(10) 0.0013(8) 0.0024(8) -0.0005(9)
O2 0.0227(12) 0.0159(12) 0.0194(11) 0.0043(8) 0.0016(9) -0.0032(9)
O3 0.0215(12) 0.0208(12) 0.0158(10) 0.0037(9) 0.0008(8) -0.0044(10)
O4 0.0245(13) 0.0286(15) 0.0405(15) 0.0091(11) -0.0125(11) -0.0076(11)
O5 0.0429(16) 0.0330(15) 0.0268(13) -0.0119(11) 0.0093(11) 0.0041(13)
B1 0.0154(16) 0.0150(18) 0.0155(15) -0.0001(12) 0.0026(12) 0.0019(13)
C1 0.0171(15) 0.0149(15) 0.0144(13) -0.0020(11) 0.0020(11) -0.0043(12)
C2 0.0140(14) 0.0162(16) 0.0132(13) 0.0019(11) 0.0010(11) -0.0050(12)
C3 0.0140(14) 0.0129(15) 0.0137(13) -0.0010(11) 0.0014(10) -0.0044(11)
C4 0.0142(14) 0.0149(15) 0.0129(13) -0.0019(11) 0.0007(11) -0.0019(12)
C5 0.0151(14) 0.0152(15) 0.0120(13) -0.0011(11) -0.0012(10) -0.0033(12)
C6 0.0143(15) 0.0202(16) 0.0137(13) -0.0002(11) 0.0002(11) 0.0006(12)
C7 0.0209(17) 0.0197(18) 0.0304(17) -0.0004(13) 0.0077(13) 0.0010(14)
C8 0.0210(18) 0.035(2) 0.0346(19) -0.0007(16) 0.0125(15) -0.0051(16)
C9 0.0189(17) 0.041(2) 0.035(2) -0.0073(17) 0.0038(15) 0.0115(16)
C10 0.033(2) 0.027(2) 0.0247(17) -0.0031(14) 0.0034(14) 0.0164(16)
C11 0.0246(18) 0.0218(18) 0.0215(16) -0.0001(13) 0.0052(13) 0.0013(14)
C12 0.0186(15) 0.0146(15) 0.0147(14) -0.0001(11) 0.0032(11) 0.0009(12)
C13 0.0194(16) 0.0166(17) 0.0256(16) 0.0000(12) -0.0018(13) -0.0040(13)
C14 0.0235(17) 0.0227(19) 0.0263(17) 0.0035(14) -0.0080(13) 0.0012(14)
C15 0.0294(18) 0.0195(17) 0.0171(15) 0.0005(12) 0.0016(13) 0.0017(14)
C16 0.0229(17) 0.0189(17) 0.0205(15) 0.0025(12) 0.0038(12) -0.0039(13)
C17 0.0192(16) 0.0252(18) 0.0170(15) 0.0037(12) 0.0000(12) -0.0047(14)
C18 0.035(2) 0.023(2) 0.035(2) 0.0090(15) -0.0039(16) -0.0014(16)
C19 0.0154(15) 0.0155(16) 0.0162(14) 0.0001(11) 0.0035(11) 0.0006(12)
C20 0.0185(16) 0.0242(18) 0.0178(15) 0.0004(12) 0.0034(12) -0.0023(13)
C21 0.0264(18) 0.0236(18) 0.0149(14) 0.0020(12) 0.0051(12) 0.0004(14)
C22 0.0225(17) 0.0209(18) 0.0230(16) 0.0060(13) 0.0103(13) 0.0036(14)
C23 0.0155(16) 0.034(2) 0.0254(17) 0.0029(14) 0.0018(13) -0.0032(14)
C24 0.0162(15) 0.0292(19) 0.0166(14) -0.0027(13) 0.0006(12) -0.0038(14)
C25 0.0256(19) 0.038(2) 0.0288(18) 0.0077(16) 0.0132(15) -0.0003(16)
C26 0.0136(14) 0.0137(15) 0.0172(14) 0.0024(11) 0.0008(11) -0.0034(12)
C27 0.0192(16) 0.0222(18) 0.0173(14) -0.0039(12) -0.0003(12) -0.0023(13)
C28 0.0232(17) 0.0184(17) 0.0272(17) -0.0038(13) 0.0012(13) 0.0021(14)
C29 0.0138(15) 0.0188(17) 0.0340(18) 0.0010(14) -0.0045(13) 0.0015(13)
C30 0.0197(16) 0.0223(17) 0.0198(15) 0.0037(12) -0.0031(12) -0.0024(13)
C31 0.0168(15) 0.0200(17) 0.0178(14) 0.0019(11) 0.0025(11) -0.0012(12)
C32 0.0205(16) 0.0134(16) 0.0224(15) 0.0012(12) 0.0057(12) 0.0005(13)
C33 0.0293(18) 0.0256(18) 0.0166(15) -0.0020(13) 0.0021(13) -0.0004(15)
C34 0.040(2) 0.0198(18) 0.0205(16) 0.0035(13) 0.0105(14) -0.0025(16)
C35 0.0292(19) 0.0117(16) 0.0366(19) 0.0018(13) 0.0137(15) -0.0057(14)
C36 0.0196(17) 0.0205(18) 0.0268(17) -0.0057(13) 0.0029(13) -0.0024(14)
C37 0.0200(16) 0.0161(16) 0.0173(14) 0.0018(11) 0.0061(12) 0.0012(13)
C38 0.0240(17) 0.0165(17) 0.0208(15) 0.0041(12) -0.0022(13) -0.0037(13)
C39 0.0235(17) 0.0238(18) 0.0154(14) -0.0006(12) 0.0011(12) -0.0013(14)

loop_
_atom_type_symbol
_atom_type_description
_atom_type_scat_dispersion_real
_atom_type_scat_dispersion_imag
_atom_type_scat_source
C C 0.0033 0.0016 'International Tables Vol C Tables 4.2.6.8 and 6.1.1.4'
H H 0.0000 0.0000 'International Tables Vol C Tables 4.2.6.8 and 6.1.1.4'
B B 0.0013 0.0007 'International Tables Vol C Tables 4.2.6.8 and 6.1.1.4'
O O 0.0106 0.0060 'International Tables Vol C Tables 4.2.6.8 and 6.1.1.4'
Ru Ru -1.2594 0.8363 'International Tables Vol C Tables 4.2.6.8 and 6.1.1.4'

loop_
_geom_angle_atom_site_label_1
_geom_angle_atom_site_label_2
_geom_angle_atom_site_label_3
_geom_angle
_geom_angle_publ_flag
C38 Ru1 C39 90.55(14) yes
C38 Ru1 B1 84.27(14) yes
C39 Ru1 B1 85.21(14) yes
C38 Ru1 C2 100.60(13) yes
C39 Ru1 C2 163.57(13) yes
B1 Ru1 C2 107.71(12) yes
C38 Ru1 C5 162.38(13) yes
C39 Ru1 C5 105.38(13) yes
B1 Ru1 C5 104.18(12) yes
C2 Ru1 C5 62.26(11) yes
C38 Ru1 C1 130.39(13) yes
C39 Ru1 C1 137.64(13) yes
B1 Ru1 C1 88.36(12) yes
C2 Ru1 C1 36.60(10) yes
C5 Ru1 C1 36.68(11) yes
C38 Ru1 C3 102.67(12) yes
C39 Ru1 C3 128.44(13) yes
B1 Ru1 C3 144.91(12) yes
C2 Ru1 C3 37.37(10) yes
C5 Ru1 C3 61.58(10) yes
C1 Ru1 C3 60.74(10) yes
C38 Ru1 C4 132.99(12) yes
C39 Ru1 C4 101.93(13) yes
B1 Ru1 C4 141.23(12) yes
C2 Ru1 C4 61.64(11) yes
C5 Ru1 C4 37.08(10) yes
C1 Ru1 C4 60.62(10) yes
C3 Ru1 C4 36.15(11) yes
C1 O1 H1 109.5 ?
C32 O2 B1 106.8(2) ?
C37 O3 B1 106.9(2) ?
O3 B1 O2 108.4(3) ?
O3 B1 Ru1 128.6(2) ?
O2 B1 Ru1 123.0(2) ?
O1 C1 C2 123.1(3) ?
O1 C1 C5 127.0(3) ?
C2 C1 C5 109.8(3) ?
O1 C1 Ru1 128.4(2) ?
C2 C1 Ru1 70.32(17) ?
C5 C1 Ru1 71.22(16) ?
C1 C2 C3 107.0(3) ?
C1 C2 C6 124.7(3) ?
C3 C2 C6 127.9(3) ?
C1 C2 Ru1 73.08(17) ?
C3 C2 Ru1 73.03(17) ?
C6 C2 Ru1 125.2(2) ?
C4 C3 C2 107.9(3) ?
C4 C3 C12 126.1(3) ?
C2 C3 C12 125.0(3) ?
C4 C3 Ru1 71.94(17) ?
C2 C3 Ru1 69.60(17) ?
C12 C3 Ru1 132.9(2) ?
C3 C4 C5 108.7(3) ?
C3 C4 C19 124.4(3) ?
C5 C4 C19 126.7(3) ?
C3 C4 Ru1 71.90(17) ?
C5 C4 Ru1 70.64(16) ?
C19 C4 Ru1 127.5(2) ?
C1 C5 C4 106.4(3) ?
C1 C5 C26 126.4(3) ?
C4 C5 C26 126.6(3) ?
C1 C5 Ru1 72.09(17) ?
C4 C5 Ru1 72.29(16) ?
C26 C5 Ru1 127.3(2) ?
C11 C6 C7 118.7(3) ?
C11 C6 C2 120.6(3) ?
C7 C6 C2 120.7(3) ?
C8 C7 C6 120.4(3) ?
C8 C7 H7 119.8 ?
C6 C7 H7 119.8 ?
C9 C8 C7 120.1(3) ?
C9 C8 H8 120.0 ?
C7 C8 H8 120.0 ?
C10 C9 C8 120.7(3) ?
C10 C9 H9 119.7 ?
C8 C9 H9 119.7 ?
C9 C10 C11 120.6(3) ?
C9 C10 H10 119.7 ?
C11 C10 H10 119.7 ?
C6 C11 C10 119.6(3) ?
C6 C11 H11 120.2 ?
C10 C11 H11 120.2 ?
C13 C12 C17 118.0(3) ?
C13 C12 C3 123.6(3) ?
C17 C12 C3 118.0(3) ?
C14 C13 C12 121.0(3) ?
C14 C13 H13 119.5 ?
C12 C13 H13 119.5 ?
C13 C14 C15 121.1(3) ?
C13 C14 H14 119.5 ?
C15 C14 H14 119.5 ?
C16 C15 C14 118.1(3) ?
C16 C15 C18 120.0(3) ?
C14 C15 C18 121.9(3) ?
C17 C16 C15 120.9(3) ?
C17 C16 H16 119.6 ?
C15 C16 H16 119.6 ?
C16 C17 C12 120.9(3) ?
C16 C17 H17 119.6 ?
C12 C17 H17 119.6 ?
C15 C18 H18A 109.5 ?
C15 C18 H18B 109.5 ?
H18A C18 H18B 109.5 ?
C15 C18 H18C 109.5 ?
H18A C18 H18C 109.5 ?
H18B C18 H18C 109.5 ?
C24 C19 C20 118.5(3) ?
C24 C19 C4 120.5(3) ?
C20 C19 C4 120.9(3) ?
C21 C20 C19 120.4(3) ?
C21 C20 H20 119.8 ?
C19 C20 H20 119.8 ?
C22 C21 C20 121.2(3) ?
C22 C21 H21 119.4 ?
C20 C21 H21 119.4 ?
C23 C22 C21 118.0(3) ?
C23 C22 C25 122.1(3) ?
C21 C22 C25 119.8(3) ?
C22 C23 C24 121.3(3) ?
C22 C23 H23 119.4 ?
C24 C23 H23 119.4 ?
C19 C24 C23 120.6(3) ?
C19 C24 H24 119.7 ?
C23 C24 H24 119.7 ?
C22 C25 H25A 109.5 ?
C22 C25 H25B 109.5 ?
H25A C25 H25B 109.5 ?
C22 C25 H25C 109.5 ?
H25A C25 H25C 109.5 ?
H25B C25 H25C 109.5 ?
C31 C26 C27 118.2(3) ?
C31 C26 C5 120.2(3) ?
C27 C26 C5 121.6(3) ?
C28 C27 C26 121.2(3) ?
C28 C27 H27 119.4 ?
C26 C27 H27 119.4 ?
C27 C28 C29 119.7(3) ?
C27 C28 H28 120.2 ?
C29 C28 H28 120.2 ?
C28 C29 C30 120.0(3) ?
C28 C29 H29 120.0 ?
C30 C29 H29 120.0 ?
C31 C30 C29 120.0(3) ?
C31 C30 H30 120.0 ?
C29 C30 H30 120.0 ?
C30 C31 C26 120.8(3) ?
C30 C31 H31 119.6 ?
C26 C31 H31 119.6 ?
C33 C32 C37 123.1(3) ?
C33 C32 O2 128.5(3) ?
C37 C32 O2 108.4(3) ?
C32 C33 C34 115.8(3) ?
C32 C33 H33 122.1 ?
C34 C33 H33 122.1 ?
C35 C34 C33 121.2(3) ?
C35 C34 H34 119.4 ?
C33 C34 H34 119.4 ?
C36 C35 C34 121.8(3) ?
C36 C35 H35 119.1 ?
C34 C35 H35 119.1 ?
C35 C36 C37 117.1(3) ?
C35 C36 H36 121.4 ?
C37 C36 H36 121.4 ?
C32 C37 C36 121.0(3) ?
C32 C37 O3 109.5(3) ?
C36 C37 O3 129.4(3) ?
O4 C38 Ru1 178.4(3) ?
O5 C39 Ru1 179.3(3) ?

loop_
_geom_bond_atom_site_label_1
_geom_bond_atom_site_label_2
_geom_bond_distance
_geom_bond_publ_flag
Ru1 C38 1.881(3) yes
Ru1 C39 1.886(3) yes
Ru1 B1 2.075(4) yes
Ru1 C2 2.250(3) yes
Ru1 C5 2.275(3) yes
Ru1 C1 2.286(3) yes
Ru1 C3 2.296(3) yes
Ru1 C4 2.297(3) yes
O1 C1 1.361(3) ?
O1 H1 0.8400 ?
O2 C32 1.397(4) ?
O2 B1 1.419(4) ?
O3 C37 1.392(4) ?
O3 B1 1.399(4) ?
O4 C38 1.134(4) ?
O5 C39 1.132(4) ?
C1 C2 1.425(4) ?
C1 C5 1.435(4) ?
C2 C3 1.457(4) ?
C2 C6 1.482(4) ?
C3 C4 1.425(4) ?
C3 C12 1.479(4) ?
C4 C5 1.454(4) ?
C4 C19 1.479(4) ?
C5 C26 1.482(4) ?
C6 C11 1.394(5) ?
C6 C7 1.401(5) ?
C7 C8 1.380(5) ?
C7 H7 0.9500 ?
C8 C9 1.377(6) ?
C8 H8 0.9500 ?
C9 C10 1.355(6) ?
C9 H9 0.9500 ?
C10 C11 1.400(5) ?
C10 H10 0.9500 ?
C11 H11 0.9500 ?
C12 C13 1.389(4) ?
C12 C17 1.396(4) ?
C13 C14 1.383(5) ?
C13 H13 0.9500 ?
C14 C15 1.392(5) ?
C14 H14 0.9500 ?
C15 C16 1.391(5) ?
C15 C18 1.499(5) ?
C16 C17 1.388(4) ?
C16 H16 0.9500 ?
C17 H17 0.9500 ?
C18 H18A 0.9800 ?
C18 H18B 0.9800 ?
C18 H18C 0.9800 ?
C19 C24 1.386(4) ?
C19 C20 1.397(4) ?
C20 C21 1.388(4) ?
C20 H20 0.9500 ?
C21 C22 1.388(5) ?
C21 H21 0.9500 ?
C22 C23 1.386(5) ?
C22 C25 1.505(4) ?
C23 C24 1.390(4) ?
C23 H23 0.9500 ?
C24 H24 0.9500 ?
C25 H25A 0.9800 ?
C25 H25B 0.9800 ?
C25 H25C 0.9800 ?
C26 C31 1.400(4) ?
C26 C27 1.403(4) ?
C27 C28 1.389(5) ?
C27 H27 0.9500 ?
C28 C29 1.389(5) ?
C28 H28 0.9500 ?
C29 C30 1.396(5) ?
C29 H29 0.9500 ?
C30 C31 1.387(4) ?
C30 H30 0.9500 ?
C31 H31 0.9500 ?
C32 C33 1.363(4) ?
C32 C37 1.380(4) ?
C33 C34 1.398(5) ?
C33 H33 0.9500 ?
C34 C35 1.396(5) ?
C34 H34 0.9500 ?
C35 C36 1.362(5) ?
C35 H35 0.9500 ?
C36 C37 1.382(5) ?
C36 H36 0.9500 ?

loop_
_geom_hbond_atom_site_label_D
_geom_hbond_atom_site_label_H
_geom_hbond_atom_site_label_A
_geom_hbond_distance_DH
_geom_hbond_distance_HA
_geom_hbond_distance_DA
_geom_hbond_angle_DHA
O1 H1 O2 0.84 1.96 2.680(3) 143.6

loop_
_geom_torsion_atom_site_label_1
_geom_torsion_atom_site_label_2
_geom_torsion_atom_site_label_3
_geom_torsion_atom_site_label_4
_geom_torsion
C37 O3 B1 O2 0.7(3)
C37 O3 B1 Ru1 -176.0(2)
C32 O2 B1 O3 -1.3(3)
C32 O2 B1 Ru1 175.7(2)
C38 Ru1 B1 O3 23.4(3)
C39 Ru1 B1 O3 -67.7(3)
C2 Ru1 B1 O3 122.7(3)
C5 Ru1 B1 O3 -172.4(3)
C1 Ru1 B1 O3 154.2(3)
C3 Ru1 B1 O3 127.3(3)
C4 Ru1 B1 O3 -170.8(2)
C38 Ru1 B1 O2 -152.9(3)
C39 Ru1 B1 O2 116.0(3)
C2 Ru1 B1 O2 -53.6(3)
C5 Ru1 B1 O2 11.3(3)
C1 Ru1 B1 O2 -22.1(3)
C3 Ru1 B1 O2 -49.0(4)
C4 Ru1 B1 O2 12.9(4)
C38 Ru1 C1 O1 75.0(3)
C39 Ru1 C1 O1 -87.2(3)
B1 Ru1 C1 O1 -6.1(3)
C2 Ru1 C1 O1 117.2(3)
C5 Ru1 C1 O1 -122.8(4)
C3 Ru1 C1 O1 156.5(3)
C4 Ru1 C1 O1 -161.8(3)
C38 Ru1 C1 C2 -42.2(2)
C39 Ru1 C1 C2 155.6(2)
B1 Ru1 C1 C2 -123.29(19)
C5 Ru1 C1 C2 120.1(3)
C3 Ru1 C1 C2 39.33(17)
C4 Ru1 C1 C2 81.03(19)
C38 Ru1 C1 C5 -162.29(18)
C39 Ru1 C1 C5 35.6(3)
B1 Ru1 C1 C5 116.65(19)
C2 Ru1 C1 C5 -120.1(3)
C3 Ru1 C1 C5 -80.73(19)
C4 Ru1 C1 C5 -39.03(17)
O1 C1 C2 C3 170.7(3)
C5 C1 C2 C3 -5.1(3)
Ru1 C1 C2 C3 -65.7(2)
O1 C1 C2 C6 -2.2(5)
C5 C1 C2 C6 -178.0(3)
Ru1 C1 C2 C6 121.5(3)
O1 C1 C2 Ru1 -123.7(3)
C5 C1 C2 Ru1 60.5(2)
C38 Ru1 C2 C1 148.61(19)
C39 Ru1 C2 C1 -79.4(5)
B1 Ru1 C2 C1 61.3(2)
C5 Ru1 C2 C1 -35.75(17)
C3 Ru1 C2 C1 -114.4(2)
C4 Ru1 C2 C1 -77.97(18)
C38 Ru1 C2 C3 -97.03(18)
C39 Ru1 C2 C3 35.0(5)
B1 Ru1 C2 C3 175.65(17)
C5 Ru1 C2 C3 78.61(18)
C1 Ru1 C2 C3 114.4(2)
C4 Ru1 C2 C3 36.39(16)
C38 Ru1 C2 C6 27.8(3)
C39 Ru1 C2 C6 159.8(4)
B1 Ru1 C2 C6 -59.6(3)
C5 Ru1 C2 C6 -156.6(3)
C1 Ru1 C2 C6 -120.8(3)
C3 Ru1 C2 C6 124.8(3)
C4 Ru1 C2 C6 161.2(3)
C1 C2 C3 C4 3.6(3)
C6 C2 C3 C4 176.1(3)
Ru1 C2 C3 C4 -62.1(2)
C1 C2 C3 C12 -165.5(3)
C6 C2 C3 C12 7.0(5)
Ru1 C2 C3 C12 128.8(3)
C1 C2 C3 Ru1 65.7(2)
C6 C2 C3 Ru1 -121.8(3)
C38 Ru1 C3 C4 -151.30(18)
C39 Ru1 C3 C4 -50.3(2)
B1 Ru1 C3 C4 110.5(2)
C2 Ru1 C3 C4 117.8(2)
C5 Ru1 C3 C4 37.15(16)
C1 Ru1 C3 C4 79.25(18)
C38 Ru1 C3 C2 90.94(19)
C39 Ru1 C3 C2 -168.05(18)
B1 Ru1 C3 C2 -7.2(3)
C5 Ru1 C3 C2 -80.61(18)
C1 Ru1 C3 C2 -38.51(16)
C4 Ru1 C3 C2 -117.8(2)
C38 Ru1 C3 C12 -28.4(3)
C39 Ru1 C3 C12 72.6(3)
B1 Ru1 C3 C12 -126.6(3)
C2 Ru1 C3 C12 -119.3(4)
C5 Ru1 C3 C12 160.1(3)
C1 Ru1 C3 C12 -157.8(3)
C4 Ru1 C3 C12 122.9(4)
C2 C3 C4 C5 -0.7(3)
C12 C3 C4 C5 168.2(3)
Ru1 C3 C4 C5 -61.4(2)
C2 C3 C4 C19 -175.8(3)
C12 C3 C4 C19 -6.9(5)
Ru1 C3 C4 C19 123.6(3)
C2 C3 C4 Ru1 60.6(2)
C12 C3 C4 Ru1 -130.5(3)
C38 Ru1 C4 C3 39.8(2)
C39 Ru1 C4 C3 141.99(18)
B1 Ru1 C4 C3 -120.7(2)
C2 Ru1 C4 C3 -37.61(16)
C5 Ru1 C4 C3 -118.2(2)
C1 Ru1 C4 C3 -79.62(18)
C38 Ru1 C4 C5 158.1(2)
C39 Ru1 C4 C5 -99.78(19)
B1 Ru1 C4 C5 -2.5(3)
C2 Ru1 C4 C5 80.62(18)
C1 Ru1 C4 C5 38.61(17)
C3 Ru1 C4 C5 118.2(2)
C38 Ru1 C4 C19 -80.0(3)
C39 Ru1 C4 C19 22.1(3)
B1 Ru1 C4 C19 119.4(3)
C2 Ru1 C4 C19 -157.5(3)
C5 Ru1 C4 C19 121.9(3)
C1 Ru1 C4 C19 160.5(3)
C3 Ru1 C4 C19 -119.9(3)
O1 C1 C5 C4 -170.9(3)
C2 C1 C5 C4 4.7(3)
Ru1 C1 C5 C4 64.6(2)
O1 C1 C5 C26 0.8(5)
C2 C1 C5 C26 176.4(3)
Ru1 C1 C5 C26 -123.6(3)
O1 C1 C5 Ru1 124.4(3)
C2 C1 C5 Ru1 -60.0(2)
C3 C4 C5 C1 -2.3(3)
C19 C4 C5 C1 172.5(3)
Ru1 C4 C5 C1 -64.5(2)
C3 C4 C5 C26 -174.1(3)
C19 C4 C5 C26 0.8(5)
Ru1 C4 C5 C26 123.7(3)
C3 C4 C5 Ru1 62.2(2)
C19 C4 C5 Ru1 -122.9(3)
C38 Ru1 C5 C1 50.0(5)
C39 Ru1 C5 C1 -156.01(19)
B1 Ru1 C5 C1 -67.1(2)
C2 Ru1 C5 C1 35.66(17)
C3 Ru1 C5 C1 78.24(19)
C4 Ru1 C5 C1 114.5(3)
C38 Ru1 C5 C4 -64.5(5)
C39 Ru1 C5 C4 89.53(19)
B1 Ru1 C5 C4 178.39(18)
C2 Ru1 C5 C4 -78.80(18)
C1 Ru1 C5 C4 -114.5(3)
C3 Ru1 C5 C4 -36.23(17)
C38 Ru1 C5 C26 172.5(4)
C39 Ru1 C5 C26 -33.5(3)
B1 Ru1 C5 C26 55.4(3)
C2 Ru1 C5 C26 158.2(3)
C1 Ru1 C5 C26 122.6(3)
C3 Ru1 C5 C26 -159.2(3)
C4 Ru1 C5 C26 -123.0(3)
C1 C2 C6 C11 128.5(3)
C3 C2 C6 C11 -42.8(5)
Ru1 C2 C6 C11 -138.4(3)
C1 C2 C6 C7 -49.6(4)
C3 C2 C6 C7 139.0(3)
Ru1 C2 C6 C7 43.5(4)
C11 C6 C7 C8 0.5(5)
C2 C6 C7 C8 178.6(3)
C6 C7 C8 C9 0.2(5)
C7 C8 C9 C10 -0.3(6)
C8 C9 C10 C11 -0.3(6)
C7 C6 C11 C10 -1.0(5)
C2 C6 C11 C10 -179.2(3)
C9 C10 C11 C6 1.0(5)
C4 C3 C12 C13 132.0(3)
C2 C3 C12 C13 -60.9(4)
Ru1 C3 C12 C13 33.1(5)
C4 C3 C12 C17 -54.4(4)
C2 C3 C12 C17 112.7(3)
Ru1 C3 C12 C17 -153.3(2)
C17 C12 C13 C14 -0.8(5)
C3 C12 C13 C14 172.8(3)
C12 C13 C14 C15 -1.1(5)
C13 C14 C15 C16 1.9(5)
C13 C14 C15 C18 -179.8(3)
C14 C15 C16 C17 -1.0(5)
C18 C15 C16 C17 -179.2(3)
C15 C16 C17 C12 -0.9(5)
C13 C12 C17 C16 1.7(5)
C3 C12 C17 C16 -172.2(3)
C3 C4 C19 C24 120.1(3)
C5 C4 C19 C24 -54.0(5)
Ru1 C4 C19 C24 -147.0(3)
C3 C4 C19 C20 -56.7(4)
C5 C4 C19 C20 129.1(3)
Ru1 C4 C19 C20 36.2(4)
C24 C19 C20 C21 1.4(5)
C4 C19 C20 C21 178.4(3)
C19 C20 C21 C22 0.8(5)
C20 C21 C22 C23 -2.3(5)
C20 C21 C22 C25 176.7(3)
C21 C22 C23 C24 1.7(5)
C25 C22 C23 C24 -177.3(3)
C20 C19 C24 C23 -2.0(5)
C4 C19 C24 C23 -179.0(3)
C22 C23 C24 C19 0.5(6)
C1 C5 C26 C31 -34.6(5)
C4 C5 C26 C31 135.5(3)
Ru1 C5 C26 C31 -129.3(3)
C1 C5 C26 C27 148.1(3)
C4 C5 C26 C27 -41.7(5)
Ru1 C5 C26 C27 53.5(4)
C31 C26 C27 C28 -0.3(5)
C5 C26 C27 C28 177.0(3)
C26 C27 C28 C29 1.8(5)
C27 C28 C29 C30 -2.2(5)
C28 C29 C30 C31 1.0(5)
C29 C30 C31 C26 0.5(5)
C27 C26 C31 C30 -0.8(5)
C5 C26 C31 C30 -178.2(3)
B1 O2 C32 C33 178.3(3)
B1 O2 C32 C37 1.3(3)
C37 C32 C33 C34 -0.6(5)
O2 C32 C33 C34 -177.1(3)
C32 C33 C34 C35 -0.1(5)
C33 C34 C35 C36 0.4(6)
C34 C35 C36 C37 0.0(5)
C33 C32 C37 C36 1.1(5)
O2 C32 C37 C36 178.2(3)
C33 C32 C37 O3 -178.0(3)
O2 C32 C37 O3 -0.9(4)
C35 C36 C37 C32 -0.7(5)
C35 C36 C37 O3 178.2(3)
B1 O3 C37 C32 0.1(3)
B1 O3 C37 C36 -178.9(3)
